data_7056119
loop_
_publ_author_name
'Lavrenova, Ludmila G.'
'Kuz'menko, Tatyana A.'
'Ivanova, Alina D.'
'Smolentsev, Anton I.'
'Komarov, Vladislav'
'Bogomyakov, Artem Stepanovich'
'Sheludyakova, Lilia A.'
'Vorontsova, Elena V.'

_publ_section_title
;
 Synthesis, magnetic and cytotoxic properties of copper(II) halide
 complexes with 1,2,4-triazolo[1,5-a] benzimidazoles
;
_journal_name_full 'New J. Chem.'
_journal_paper_doi 10.1039/C7NJ00533D
_journal_year 2017
_chemical_formula_moiety 'C18 H18 Br2 Cu N8 O, 2(H2 O)'
_chemical_formula_sum 'C18 H22 Br2 Cu N8 O3'
_chemical_formula_weight 621.79
_space_group_crystal_system monoclinic
_space_group_IT_number 15
_space_group_name_Hall '-C 2yc'
_space_group_name_H-M_alt 'C 1 2/c 1'
_symmetry_space_group_name_Hall '-C 2yc'
_symmetry_space_group_name_H-M 'C 1 2/c 1'
_atom_sites_solution_hydrogens mixed
_audit_creation_date 2016-10-09
_audit_creation_method
;
Olex2 1.2
(compiled 2016.09.09 svn.r3337 for OlexSys, GUI svn.r5227)
;
_audit_update_record
;
2016-10-09 deposited with the CCDC.
2017-04-21 downloaded from the CCDC.
;
_cell_angle_alpha 90
_cell_angle_beta 92.963(10)
_cell_angle_gamma 90
_cell_formula_units_Z 4
_cell_length_a 18.028(3)
_cell_length_b 7.2842(12)
_cell_length_c 17.278(2)
_cell_measurement_reflns_used 2394
_cell_measurement_temperature 303
_cell_measurement_theta_max 64.64
_cell_measurement_theta_min 4.91
_cell_volume 2265.9(6)
_computing_molecular_graphics 'Olex2 (Dolomanov et al., 2009)'
_computing_publication_material 'Olex2 (Dolomanov et al., 2009)'
_computing_structure_refinement 'ShelXL (Sheldrick, 2015)'
_diffrn_ambient_temperature 303
_diffrn_measured_fraction_theta_full 0.976
_diffrn_measured_fraction_theta_max 0.976
_diffrn_measurement_device_type 'Bruker APEX-II CCD'
_diffrn_measurement_method '\f and \w scans'
_diffrn_radiation_type CuK\a
_diffrn_radiation_wavelength 1.54178
_diffrn_reflns_av_R_equivalents 0.0325
_diffrn_reflns_av_unetI/netI 0.0382
_diffrn_reflns_Laue_measured_fraction_full 0.976
_diffrn_reflns_Laue_measured_fraction_max 0.976
_diffrn_reflns_limit_h_max 18
_diffrn_reflns_limit_h_min -21
_diffrn_reflns_limit_k_max 7
_diffrn_reflns_limit_k_min -8
_diffrn_reflns_limit_l_max 19
_diffrn_reflns_limit_l_min -20
_diffrn_reflns_number 5096
_diffrn_reflns_point_group_measured_fraction_full 0.976
_diffrn_reflns_point_group_measured_fraction_max 0.976
_diffrn_reflns_theta_full 65.042
_diffrn_reflns_theta_max 65.042
_diffrn_reflns_theta_min 4.913
_diffrn_standards_number 0
_exptl_absorpt_coefficient_mu 5.825
_exptl_absorpt_correction_T_max 0.7526
_exptl_absorpt_correction_T_min 0.6127
_exptl_absorpt_correction_type multi-scan
_exptl_absorpt_process_details
;
SADABS-2008/1 (Bruker,2008) was used for absorption correction.
wR2(int) was 0.0745 before and 0.0467 after correction.
The Ratio of minimum to maximum transmission is 0.8141.
The \l/2 correction factor is 0.0015.
;
_exptl_crystal_colour yellow
_exptl_crystal_colour_primary yellow
_exptl_crystal_density_diffrn 1.823
_exptl_crystal_description block
_exptl_crystal_F_000 1236
_exptl_crystal_size_max 0.08
_exptl_crystal_size_mid 0.07
_exptl_crystal_size_min 0.05
_exptl_transmission_factor_max 0.7526
_exptl_transmission_factor_min 0.6127
_refine_diff_density_max 0.829
_refine_diff_density_min -0.623
_refine_diff_density_rms 0.113
_refine_ls_extinction_method none
_refine_ls_goodness_of_fit_ref 1.116
_refine_ls_hydrogen_treatment constr
_refine_ls_matrix_type full
_refine_ls_number_parameters 151
_refine_ls_number_reflns 1892
_refine_ls_number_restraints 0
_refine_ls_restrained_S_all 1.116
_refine_ls_R_factor_all 0.0666
_refine_ls_R_factor_gt 0.0551
_refine_ls_shift/su_max 0.000
_refine_ls_shift/su_mean 0.000
_refine_ls_structure_factor_coef Fsqd
_refine_ls_weighting_details 'w=1/[\s^2^(Fo^2^)+(0.0247P)^2^+39.6033P] where P=(Fo^2^+2Fc^2^)/3'
_refine_ls_weighting_scheme calc
_refine_ls_wR_factor_gt 0.1406
_refine_ls_wR_factor_ref 0.1452
_reflns_Friedel_coverage 0.000
_reflns_number_gt 1525
_reflns_number_total 1892
_reflns_threshold_expression 'I > 2\s(I)'
_cod_data_source_file c7nj00533d1.cif
_cod_data_source_block li003
_cod_database_code 7056119
_shelx_space_group_comment
;
The symmetry employed for this shelxl refinement is uniquely defined
by the following loop, which should always be used as a source of
symmetry information in preference to the above space-group names.
They are only intended as comments.
;
_olex2_refinement_description
;
1. Fixed Uiso
 At 1.2 times of:
  All C(H) groups
 At 1.5 times of:
  All C(H,H,H) groups, All O(H) groups, All O(H,H) groups
2.a Free rotating group:
 O2W(H2WA,H2WB)
2.b Rotating group:
 O1W(H1W)
2.c Aromatic/amide H refined with riding coordinates:
 C1(H1), C4(H4), C5(H5), C6(H6), C7(H7)
2.d Idealised Me refined as rotating group:
 C9(H9A,H9B,H9C)
;
_shelx_shelxl_version_number 2014/7
_olex2_submission_special_instructions 'No special instructions were received'

loop_
_space_group_symop_operation_xyz
'x, y, z'
'-x, y, -z+1/2'
'x+1/2, y+1/2, z'
'-x+1/2, y+1/2, -z+1/2'
'-x, -y, -z'
'x, -y, z-1/2'
'-x+1/2, -y+1/2, -z'
'x+1/2, -y+1/2, z-1/2'

loop_
_atom_site_label
_atom_site_type_symbol
_atom_site_fract_x
_atom_site_fract_y
_atom_site_fract_z
_atom_site_U_iso_or_equiv
_atom_site_adp_type
_atom_site_occupancy
_atom_site_site_symmetry_order
_atom_site_calc_flag
_atom_site_refinement_flags_posn
_atom_site_refinement_flags_adp
_atom_site_refinement_flags_occupancy
Cu1 Cu 0.5000 0.7595(2) 0.7500 0.0441(4) Uani 1 2 d S T P
Br1 Br 0.39502(5) 0.97972(14) 0.77692(5) 0.0567(3) Uani 1 1 d . . .
O1W O 0.5000 0.4856(13) 0.7500 0.112(5) Uani 1 2 d S T P
H1W H 0.4888 0.4429 0.7135 0.168 Uiso 1 1 d GR . .
N1 N 0.4666(3) 0.7378(10) 0.6374(3) 0.0457(16) Uani 1 1 d . . .
N2 N 0.4762(4) 0.7428(12) 0.5066(4) 0.059(2) Uani 1 1 d . . .
N3 N 0.4097(3) 0.6677(10) 0.5262(3) 0.0471(17) Uani 1 1 d . . .
N4 N 0.3384(3) 0.5962(10) 0.6212(4) 0.0468(16) Uani 1 1 d . . .
C1 C 0.5071(5) 0.7792(13) 0.5750(4) 0.056(2) Uani 1 1 d . . .
H1 H 0.5542 0.8307 0.5809 0.067 Uiso 1 1 calc R . .
C2 C 0.4049(4) 0.6671(11) 0.6035(4) 0.0423(18) Uani 1 1 d . . .
C3 C 0.3462(5) 0.5961(12) 0.4889(5) 0.050(2) Uani 1 1 d . . .
C4 C 0.3233(5) 0.5718(14) 0.4125(5) 0.063(3) Uani 1 1 d . . .
H4 H 0.3533 0.6034 0.3724 0.075 Uiso 1 1 calc R . .
C5 C 0.2535(6) 0.4979(14) 0.3987(5) 0.067(3) Uani 1 1 d . . .
H5 H 0.2364 0.4768 0.3478 0.081 Uiso 1 1 calc R . .
C6 C 0.2079(5) 0.4539(14) 0.4586(6) 0.066(3) Uani 1 1 d . . .
H6 H 0.1609 0.4056 0.4468 0.079 Uiso 1 1 calc R . .
C7 C 0.2311(5) 0.4806(13) 0.5352(5) 0.058(2) Uani 1 1 d . . .
H7 H 0.2006 0.4511 0.5752 0.070 Uiso 1 1 calc R . .
C8 C 0.3009(4) 0.5526(11) 0.5501(4) 0.0461(19) Uani 1 1 d . . .
C9 C 0.3127(5) 0.5494(15) 0.6986(5) 0.063(3) Uani 1 1 d . . .
H9A H 0.3193 0.4203 0.7077 0.095 Uiso 1 1 calc GR . .
H9B H 0.2611 0.5802 0.7009 0.095 Uiso 1 1 calc GR . .
H9C H 0.3411 0.6173 0.7374 0.095 Uiso 1 1 calc GR . .
O2W O 0.4506(4) 0.2654(9) 0.6363(3) 0.0632(17) Uani 1 1 d . . .
H2WA H 0.4467 0.1632 0.6594 0.095 Uiso 1 1 d G . .
H2WB H 0.4902 0.2662 0.6116 0.095 Uiso 1 1 d G . .

loop_
_atom_site_aniso_label
_atom_site_aniso_U_11
_atom_site_aniso_U_22
_atom_site_aniso_U_33
_atom_site_aniso_U_23
_atom_site_aniso_U_13
_atom_site_aniso_U_12
Cu1 0.0397(9) 0.0557(11) 0.0363(8) 0.000 -0.0038(6) 0.000
Br1 0.0445(5) 0.0721(7) 0.0535(5) 0.0006(5) 0.0018(4) 0.0101(4)
O1W 0.232(15) 0.042(6) 0.056(6) 0.000 -0.057(8) 0.000
N1 0.038(3) 0.062(5) 0.037(3) 0.000(3) -0.003(3) -0.003(3)
N2 0.053(4) 0.086(6) 0.039(4) -0.003(4) 0.005(3) -0.013(4)
N3 0.049(4) 0.062(5) 0.030(3) -0.004(3) 0.000(3) 0.003(3)
N4 0.040(4) 0.057(4) 0.043(4) 0.003(3) -0.002(3) -0.004(3)
C1 0.048(5) 0.076(7) 0.044(4) -0.002(4) 0.002(4) -0.013(4)
C2 0.040(4) 0.050(5) 0.037(4) 0.003(3) -0.001(3) -0.002(4)
C3 0.051(5) 0.051(5) 0.044(4) -0.005(4) -0.016(4) 0.003(4)
C4 0.074(6) 0.069(7) 0.044(5) -0.007(4) -0.010(4) -0.001(5)
C5 0.075(6) 0.073(7) 0.050(5) -0.008(5) -0.022(5) 0.001(5)
C6 0.049(5) 0.065(7) 0.082(7) -0.016(5) -0.022(5) -0.003(5)
C7 0.049(5) 0.057(6) 0.067(6) -0.003(5) -0.010(4) -0.007(4)
C8 0.050(5) 0.042(5) 0.045(4) -0.006(4) -0.007(4) 0.003(4)
C9 0.061(6) 0.084(7) 0.045(5) 0.002(5) 0.004(4) -0.014(5)
O2W 0.077(4) 0.062(4) 0.050(4) 0.000(3) 0.004(3) 0.000(3)

loop_
_atom_type_symbol
_atom_type_description
_atom_type_scat_dispersion_real
_atom_type_scat_dispersion_imag
_atom_type_scat_source
C C 0.0181 0.0091 'International Tables Vol C Tables 4.2.6.8 and 6.1.1.4'
H H 0.0000 0.0000 'International Tables Vol C Tables 4.2.6.8 and 6.1.1.4'
Br Br -0.6763 1.2805 'International Tables Vol C Tables 4.2.6.8 and 6.1.1.4'
Cu Cu -1.9646 0.5888 'International Tables Vol C Tables 4.2.6.8 and 6.1.1.4'
N N 0.0311 0.0180 'International Tables Vol C Tables 4.2.6.8 and 6.1.1.4'
O O 0.0492 0.0322 'International Tables Vol C Tables 4.2.6.8 and 6.1.1.4'

loop_
_geom_angle_atom_site_label_1
_geom_angle_atom_site_label_2
_geom_angle_atom_site_label_3
_geom_angle
_geom_angle_site_symmetry_1
_geom_angle_site_symmetry_3
Br1 Cu1 Br1 101.76(8) 2_656 .
O1W Cu1 Br1 129.12(4) . .
O1W Cu1 Br1 129.12(4) . 2_656
O1W Cu1 N1 85.5(2) . .
O1W Cu1 N1 85.5(2) . 2_656
N1 Cu1 Br1 92.19(19) 2_656 2_656
N1 Cu1 Br1 92.19(19) . .
N1 Cu1 Br1 93.50(19) . 2_656
N1 Cu1 Br1 93.50(19) 2_656 .
N1 Cu1 N1 171.0(4) . 2_656
Cu1 O1W H1W 115.5 . .
C1 N1 Cu1 126.9(5) . .
C2 N1 Cu1 130.9(5) . .
C2 N1 C1 101.9(6) . .
C1 N2 N3 101.1(6) . .
N2 N3 C3 138.1(6) . .
C2 N3 N2 110.4(6) . .
C2 N3 C3 111.5(7) . .
C2 N4 C8 106.3(6) . .
C2 N4 C9 127.9(6) . .
C8 N4 C9 125.4(7) . .
N1 C1 H1 121.7 . .
N2 C1 N1 116.7(7) . .
N2 C1 H1 121.7 . .
N1 C2 N3 109.8(7) . .
N1 C2 N4 141.0(7) . .
N3 C2 N4 109.2(6) . .
N3 C3 C8 103.5(6) . .
C4 C3 N3 134.0(8) . .
C4 C3 C8 122.5(8) . .
C3 C4 H4 121.9 . .
C3 C4 C5 116.3(9) . .
C5 C4 H4 121.9 . .
C4 C5 H5 119.0 . .
C4 C5 C6 122.0(8) . .
C6 C5 H5 119.0 . .
C5 C6 H6 119.4 . .
C7 C6 C5 121.3(8) . .
C7 C6 H6 119.4 . .
C6 C7 H7 121.3 . .
C8 C7 C6 117.5(9) . .
C8 C7 H7 121.3 . .
C3 C8 N4 109.6(7) . .
C7 C8 N4 130.0(8) . .
C7 C8 C3 120.4(7) . .
N4 C9 H9A 109.5 . .
N4 C9 H9B 109.5 . .
N4 C9 H9C 109.5 . .
H9A C9 H9B 109.5 . .
H9A C9 H9C 109.5 . .
H9B C9 H9C 109.5 . .
H2WA O2W H2WB 109.4 . .

loop_
_geom_bond_atom_site_label_1
_geom_bond_atom_site_label_2
_geom_bond_distance
_geom_bond_site_symmetry_2
Cu1 Br1 2.5419(14) 2_656
Cu1 Br1 2.5419(14) .
Cu1 O1W 1.995(9) .
Cu1 N1 2.013(6) .
Cu1 N1 2.013(6) 2_656
O1W H1W 0.7225 .
N1 C1 1.366(10) .
N1 C2 1.333(9) .
N2 N3 1.375(9) .
N2 C1 1.307(10) .
N3 C2 1.343(9) .
N3 C3 1.387(10) .
N4 C2 1.355(9) .
N4 C8 1.406(9) .
N4 C9 1.477(10) .
C1 H1 0.9300 .
C3 C4 1.373(11) .
C3 C8 1.405(11) .
C4 H4 0.9300 .
C4 C5 1.378(13) .
C5 H5 0.9300 .
C5 C6 1.392(14) .
C6 H6 0.9300 .
C6 C7 1.380(12) .
C7 H7 0.9300 .
C7 C8 1.377(11) .
C9 H9A 0.9600 .
C9 H9B 0.9600 .
C9 H9C 0.9600 .
O2W H2WA 0.8499 .
O2W H2WB 0.8498 .

loop_
_geom_torsion_atom_site_label_1
_geom_torsion_atom_site_label_2
_geom_torsion_atom_site_label_3
_geom_torsion_atom_site_label_4
_geom_torsion
Cu1 N1 C1 N2 175.4(7)
Cu1 N1 C2 N3 -174.4(6)
Cu1 N1 C2 N4 6.5(17)
N2 N3 C2 N1 -0.7(10)
N2 N3 C2 N4 178.7(7)
N2 N3 C3 C4 -0.5(18)
N2 N3 C3 C8 -177.8(9)
N3 N2 C1 N1 -1.0(11)
N3 C3 C4 C5 -178.3(10)
N3 C3 C8 N4 -0.8(9)
N3 C3 C8 C7 178.5(8)
C1 N1 C2 N3 0.1(9)
C1 N1 C2 N4 -179.0(11)
C1 N2 N3 C2 1.0(10)
C1 N2 N3 C3 179.4(10)
C2 N1 C1 N2 0.7(11)
C2 N3 C3 C4 178.0(10)
C2 N3 C3 C8 0.6(9)
C2 N4 C8 C3 0.7(9)
C2 N4 C8 C7 -178.6(9)
C3 N3 C2 N1 -179.6(7)
C3 N3 C2 N4 -0.2(10)
C3 C4 C5 C6 1.4(15)
C4 C3 C8 N4 -178.5(8)
C4 C3 C8 C7 0.8(14)
C4 C5 C6 C7 -0.7(16)
C5 C6 C7 C8 0.1(15)
C6 C7 C8 N4 179.1(8)
C6 C7 C8 C3 -0.1(13)
C8 N4 C2 N1 178.8(11)
C8 N4 C2 N3 -0.3(9)
C8 C3 C4 C5 -1.4(14)
C9 N4 C2 N1 -8.7(18)
C9 N4 C2 N3 172.2(8)
C9 N4 C8 C3 -172.0(8)
C9 N4 C8 C7 8.7(14)
